data_1514107
loop_
_publ_author_name
'Aminoff, G.'

_publ_section_title
;
 Lattice dimensions and space group of braunite
;
_journal_coden_ASTM KSVHAO
_journal_name_full 'Kunglia Svenska Vetenskaps Akademiens Handlingar'
_journal_page_first 14
_journal_page_last 22
_journal_volume 9
_journal_year 1931
_chemical_formula_structural 'Mn2 O3'
_chemical_formula_sum 'Mn2 O3'
_chemical_name_mineral 'Bixbyite C'
_chemical_name_systematic 'Manganese(III) Oxide - Beta'
_space_group_IT_number 206
_symmetry_Int_Tables_number 206
_symmetry_space_group_name_Hall '-I 2b 2c 3'
_symmetry_space_group_name_H-M 'I a -3'
_audit_creation_date 2003/04/01
_audit_update_record 2009/02/01
_cell_angle_alpha 90.
_cell_angle_beta 90.
_cell_angle_gamma 90.
_cell_formula_units_Z 16
_cell_length_a 9.41(1)
_cell_length_b 9.41
_cell_length_c 9.41
_cell_volume 833.2(9)
_cod_data_source_file 'data_Mn2O3melanie052348.cif'
_cod_data_source_block /var/www/cod/tmp/uploads/1396024435.99-D290F29E9218B844.cif
_cod_original_cell_volume 833.24
_cod_database_code 1514107

loop_
_symmetry_equiv_pos_site_id
_symmetry_equiv_pos_as_xyz
1 '-z, x, y+1/2'
2 'z, x+1/2, -y'
3 'z+1/2, -x, y'
4 '-z, -x, -y'
5 'y+1/2, -z, x'
6 '-y, z, x+1/2'
7 'y, z+1/2, -x'
8 '-y, -z, -x'
9 'x, y+1/2, -z'
10 'x+1/2, -y, z'
11 '-x, y, z+1/2'
12 '-x, -y, -z'
13 'z, -x, -y+1/2'
14 '-z, -x+1/2, y'
15 '-z+1/2, x, -y'
16 'z, x, y'
17 '-y+1/2, z, -x'
18 'y, -z, -x+1/2'
19 '-y, -z+1/2, x'
20 'y, z, x'
21 '-x, -y+1/2, z'
22 '-x+1/2, y, -z'
23 'x, -y, -z+1/2'
24 'x, y, z'
25 '-z+1/2, x+1/2, y'
26 'z+1/2, x, -y+1/2'
27 'z, -x+1/2, y+1/2'
28 '-z+1/2, -x+1/2, -y+1/2'
29 'y, -z+1/2, x+1/2'
30 '-y+1/2, z+1/2, x'
31 'y+1/2, z, -x+1/2'
32 '-y+1/2, -z+1/2, -x+1/2'
33 'x+1/2, y, -z+1/2'
34 'x, -y+1/2, z+1/2'
35 '-x+1/2, y+1/2, z'
36 '-x+1/2, -y+1/2, -z+1/2'
37 'z+1/2, -x+1/2, -y'
38 '-z+1/2, -x, y+1/2'
39 '-z, x+1/2, -y+1/2'
40 'z+1/2, x+1/2, y+1/2'
41 '-y, z+1/2, -x+1/2'
42 'y+1/2, -z+1/2, -x'
43 '-y+1/2, -z, x+1/2'
44 'y+1/2, z+1/2, x+1/2'
45 '-x+1/2, -y, z+1/2'
46 '-x, y+1/2, -z+1/2'
47 'x+1/2, -y+1/2, -z'
48 'x+1/2, y+1/2, z+1/2'

loop_
_atom_site_label
_atom_site_type_symbol
_atom_site_symmetry_multiplicity
_atom_site_Wyckoff_symbol
_atom_site_fract_x
_atom_site_fract_y
_atom_site_fract_z
_atom_site_occupancy
_atom_site_attached_hydrogens
Mn1 Mn3+ 8 a 0 0 0 1. 0
Mn2 Mn3+ 24 d 0.28 0 0.25 1. 0
O1 O2- 48 e 0.105 0.365 0.13 1. 0

loop_
_atom_type_symbol
_atom_type_oxidation_number
Mn3+ 3
O2- -2
